data_4002135
loop_
_publ_author_name
'Sibille, Romain'
'Mazet, Thomas'
'Malaman, Bernard'
'Wang, Qirong'
'Didelot, Emilie'
'Fran\,cois, Michel'

_publ_section_title
;
 Site-Dependent Substitutions in Mixed-Metal Metal--Organic Frameworks: A
 Case Study and Guidelines for Analogous Systems
;
_journal_issue 1
_journal_name_full 'Chemistry of Materials'
_journal_page_first 133
_journal_paper_doi 10.1021/cm503570f
_journal_volume 27
_journal_year 2015
_chemical_formula_sum 'C16 H18 Co1.25 Mn3.75 O18'
_chemical_formula_weight 777.99
_chemical_name_systematic
;
 ?
;
_space_group_IT_number 14
_symmetry_space_group_name_Hall '-P 2ybc'
_symmetry_space_group_name_H-M 'P 1 21/c 1'
_atom_sites_solution_hydrogens geom
_atom_sites_solution_primary direct
_atom_sites_solution_secondary difmap
_audit_creation_method SHELXL-97
_cell_angle_alpha 90.00
_cell_angle_beta 96.9940(10)
_cell_angle_gamma 90.00
_cell_formula_units_Z 2
_cell_length_a 9.56320(10)
_cell_length_b 9.56650(10)
_cell_length_c 12.50360(10)
_cell_measurement_temperature 296(2)
_cell_volume 1135.397(19)
_computing_structure_refinement 'SHELXL-97 (Sheldrick, 1997)'
_diffrn_ambient_temperature 296(2)
_diffrn_measured_fraction_theta_full 0.999
_diffrn_measured_fraction_theta_max 0.999
_diffrn_radiation_monochromator graphite
_diffrn_radiation_source 'fine-focus sealed tube'
_diffrn_radiation_type MoK\a
_diffrn_radiation_wavelength 0.71073
_diffrn_reflns_av_R_equivalents 0.0506
_diffrn_reflns_av_sigmaI/netI 0.0185
_diffrn_reflns_limit_h_max 15
_diffrn_reflns_limit_h_min -15
_diffrn_reflns_limit_k_max 15
_diffrn_reflns_limit_k_min -15
_diffrn_reflns_limit_l_max 19
_diffrn_reflns_limit_l_min -19
_diffrn_reflns_number 85864
_diffrn_reflns_theta_full 34.35
_diffrn_reflns_theta_max 34.35
_diffrn_reflns_theta_min 2.69
_exptl_absorpt_coefficient_mu 3.015
_exptl_crystal_density_diffrn 2.276
_exptl_crystal_density_method 'not measured'
_exptl_crystal_F_000 771
_refine_diff_density_max 0.929
_refine_diff_density_min -0.522
_refine_diff_density_rms 0.088
_refine_ls_extinction_method none
_refine_ls_goodness_of_fit_ref 1.088
_refine_ls_hydrogen_treatment mixed
_refine_ls_matrix_type full
_refine_ls_number_parameters 184
_refine_ls_number_reflns 4749
_refine_ls_number_restraints 4
_refine_ls_restrained_S_all 1.091
_refine_ls_R_factor_all 0.0335
_refine_ls_R_factor_gt 0.0241
_refine_ls_shift/su_max 0.003
_refine_ls_shift/su_mean 0.000
_refine_ls_structure_factor_coef Fsqd
_refine_ls_weighting_details 'calc w=1/[\s^2^(Fo^2^)+(0.0239P)^2^+1.0113P] where P=(Fo^2^+2Fc^2^)/3'
_refine_ls_weighting_scheme calc
_refine_ls_wR_factor_gt 0.0598
_refine_ls_wR_factor_ref 0.0641
_reflns_number_gt 4027
_reflns_number_total 4749
_reflns_threshold_expression >2sigma(I)
_cod_data_source_file cm503570f_si_003.cif
_cod_data_source_block 7
_cod_depositor_comments 'Adding full bibliography for 4002129--4002143.cif.'
_cod_database_code 4002135

loop_
_symmetry_equiv_pos_as_xyz
'x, y, z'
'-x, y+1/2, -z+1/2'
'-x, -y, -z'
'x, -y-1/2, z-1/2'

loop_
_atom_site_label
_atom_site_type_symbol
_atom_site_fract_x
_atom_site_fract_y
_atom_site_fract_z
_atom_site_U_iso_or_equiv
_atom_site_adp_type
_atom_site_occupancy
_atom_site_symmetry_multiplicity
_atom_site_calc_flag
_atom_site_refinement_flags
Mn1 Mn 0.5000 0.0000 0.0000 0.01283(8) Uani 0.283(17) 2 d SP
Co1 Co 0.5000 0.0000 0.0000 0.01283(8) Uani 0.710(15) 2 d SP
Mn2 Mn 0.62160(2) 0.20717(2) -0.165169(18) 0.01420(6) Uani 0.822(10) 1 d P
Co2 Co 0.62160(2) 0.20717(2) -0.165169(18) 0.01420(6) Uani 0.175(9) 1 d P
Mn3 Mn 0.67303(2) -0.18149(2) -0.153397(18) 0.01441(6) Uani 0.887(10) 1 d P
Co3 Co 0.67303(2) -0.18149(2) -0.153397(18) 0.01441(6) Uani 0.110(9) 1 d P
O1 O 0.54862(11) 0.00391(10) -0.15734(8) 0.01405(18) Uani 1 1 d .
O2 O 0.63298(11) -0.25509(12) 0.17502(9) 0.0175(2) Uani 1 1 d .
O3 O 1.16202(13) -0.15619(14) 0.16049(12) 0.0264(3) Uani 1 1 d .
O4 O 0.65321(14) 0.42489(12) -0.16280(10) 0.0256(3) Uani 1 1 d .
O5 O 0.75865(16) 0.62352(13) -0.10848(12) 0.0323(3) Uani 1 1 d .
O6 O 0.55227(12) 0.27245(12) 0.16238(9) 0.0191(2) Uani 1 1 d .
O7 O 0.62868(12) 0.19131(11) 0.01318(9) 0.0177(2) Uani 1 1 d .
O8 O 0.66859(11) -0.13985(12) 0.02649(9) 0.0185(2) Uani 1 1 d .
O9 O 1.13702(13) 0.07628(14) 0.15537(12) 0.0278(3) Uani 1 1 d .
C1 C 0.73708(15) 0.49591(15) -0.09825(13) 0.0173(3) Uani 1 1 d .
C2 C 0.7213(3) 0.4083(2) 0.08858(16) 0.0443(6) Uani 1 1 d .
H2A H 0.7817 0.4081 0.1568 0.053 Uiso 1 1 calc R
H2B H 0.6619 0.4905 0.0879 0.053 Uiso 1 1 calc R
C3 C 0.62783(16) 0.28229(15) 0.08625(12) 0.0163(2) Uani 1 1 d .
C4 C 0.81484(17) 0.42465(18) -0.00088(13) 0.0223(3) Uani 1 1 d .
H4A H 0.8973 0.4792 0.0255 0.027 Uiso 1 1 calc R
H4B H 0.8464 0.3333 -0.0215 0.027 Uiso 1 1 calc R
C5 C 0.71393(14) -0.20176(14) 0.11370(12) 0.0142(2) Uani 1 1 d .
C6 C 0.87230(16) -0.20531(17) 0.14074(15) 0.0230(3) Uani 1 1 d .
H6A H 0.9136 -0.2584 0.0864 0.028 Uiso 1 1 calc R
H6B H 0.8969 -0.2510 0.2097 0.028 Uiso 1 1 calc R
C7 C 0.93045(17) -0.05734(18) 0.14546(17) 0.0268(3) Uani 1 1 d .
H7A H 0.8904 -0.0079 0.0812 0.032 Uiso 1 1 calc R
H7B H 0.8990 -0.0102 0.2069 0.032 Uiso 1 1 calc R
C8 C 1.08966(15) -0.04621(17) 0.15414(13) 0.0186(3) Uani 1 1 d .

loop_
_atom_site_aniso_label
_atom_site_aniso_U_11
_atom_site_aniso_U_22
_atom_site_aniso_U_33
_atom_site_aniso_U_23
_atom_site_aniso_U_13
_atom_site_aniso_U_12
Mn1 0.01440(13) 0.01255(12) 0.01206(13) 0.00083(9) 0.00367(9) -0.00014(9)
Co1 0.01440(13) 0.01255(12) 0.01206(13) 0.00083(9) 0.00367(9) -0.00014(9)
Mn2 0.01787(10) 0.01177(9) 0.01291(10) 0.00114(7) 0.00172(7) -0.00132(7)
Co2 0.01787(10) 0.01177(9) 0.01291(10) 0.00114(7) 0.00172(7) -0.00132(7)
Mn3 0.01566(10) 0.01209(9) 0.01551(11) -0.00144(7) 0.00196(7) -0.00085(7)
Co3 0.01566(10) 0.01209(9) 0.01551(11) -0.00144(7) 0.00196(7) -0.00085(7)
O1 0.0158(4) 0.0125(4) 0.0137(4) 0.0000(3) 0.0014(3) -0.0006(3)
O2 0.0153(4) 0.0211(5) 0.0162(5) 0.0036(4) 0.0025(4) -0.0011(4)
O3 0.0157(5) 0.0254(6) 0.0384(7) -0.0048(5) 0.0040(5) -0.0002(4)
O4 0.0324(6) 0.0164(5) 0.0248(6) 0.0023(4) -0.0093(5) -0.0017(4)
O5 0.0384(7) 0.0134(5) 0.0429(8) 0.0032(5) -0.0048(6) -0.0018(5)
O6 0.0220(5) 0.0210(5) 0.0148(5) -0.0033(4) 0.0047(4) -0.0052(4)
O7 0.0213(5) 0.0181(5) 0.0140(5) -0.0031(4) 0.0038(4) -0.0059(4)
O8 0.0169(5) 0.0248(5) 0.0141(5) 0.0042(4) 0.0023(4) 0.0031(4)
O9 0.0201(5) 0.0230(6) 0.0411(8) -0.0052(5) 0.0066(5) -0.0071(4)
C1 0.0177(6) 0.0148(6) 0.0197(7) 0.0005(5) 0.0034(5) 0.0004(5)
C2 0.0785(17) 0.0386(11) 0.0186(8) -0.0111(7) 0.0178(9) -0.0422(11)
C3 0.0210(6) 0.0152(5) 0.0125(6) 0.0002(5) 0.0012(5) -0.0047(5)
C4 0.0225(7) 0.0237(7) 0.0194(7) 0.0046(6) -0.0021(5) -0.0097(5)
C5 0.0135(5) 0.0133(5) 0.0157(6) -0.0003(4) 0.0013(4) -0.0008(4)
C6 0.0126(6) 0.0216(7) 0.0341(9) 0.0091(6) 0.0003(6) -0.0012(5)
C7 0.0146(6) 0.0233(7) 0.0425(10) -0.0027(7) 0.0035(6) -0.0028(5)
C8 0.0149(6) 0.0233(7) 0.0178(6) -0.0036(5) 0.0031(5) -0.0036(5)

loop_
_atom_type_symbol
_atom_type_description
_atom_type_scat_dispersion_real
_atom_type_scat_dispersion_imag
_atom_type_scat_source
C C 0.0033 0.0016 'International Tables Vol C Tables 4.2.6.8 and 6.1.1.4'
H H 0.0000 0.0000 'International Tables Vol C Tables 4.2.6.8 and 6.1.1.4'
O O 0.0106 0.0060 'International Tables Vol C Tables 4.2.6.8 and 6.1.1.4'
Mn Mn 0.3368 0.7283 'International Tables Vol C Tables 4.2.6.8 and 6.1.1.4'
Co Co 0.3494 0.9721 'International Tables Vol C Tables 4.2.6.8 and 6.1.1.4'

loop_
_geom_angle_atom_site_label_1
_geom_angle_atom_site_label_2
_geom_angle_atom_site_label_3
_geom_angle
_geom_angle_site_symmetry_1
_geom_angle_site_symmetry_3
O1 Mn1 O1 180.00(5) . 3_655
O1 Mn1 O8 95.49(4) . 3_655
O1 Mn1 O8 84.51(4) 3_655 3_655
O1 Mn1 O8 84.51(4) . .
O1 Mn1 O8 95.49(4) 3_655 .
O8 Mn1 O8 180.00(6) 3_655 .
O1 Mn1 O7 82.43(4) . .
O1 Mn1 O7 97.57(4) 3_655 .
O8 Mn1 O7 83.86(4) 3_655 .
O8 Mn1 O7 96.14(4) . .
O1 Mn1 O7 97.57(4) . 3_655
O1 Mn1 O7 82.43(4) 3_655 3_655
O8 Mn1 O7 96.14(4) 3_655 3_655
O8 Mn1 O7 83.86(4) . 3_655
O7 Mn1 O7 180.00(3) . 3_655
O1 Mn1 Mn2 39.85(3) . .
O1 Mn1 Mn2 140.15(3) 3_655 .
O8 Mn1 Mn2 80.46(3) 3_655 .
O8 Mn1 Mn2 99.54(3) . .
O7 Mn1 Mn2 44.40(3) . .
O7 Mn1 Mn2 135.60(3) 3_655 .
O1 Mn1 Mn2 140.15(3) . 3_655
O1 Mn1 Mn2 39.85(3) 3_655 3_655
O8 Mn1 Mn2 99.54(3) 3_655 3_655
O8 Mn1 Mn2 80.46(3) . 3_655
O7 Mn1 Mn2 135.60(3) . 3_655
O7 Mn1 Mn2 44.40(3) 3_655 3_655
Mn2 Mn1 Mn2 180.000(8) . 3_655
O1 Mn1 Mn3 138.70(3) . 3_655
O1 Mn1 Mn3 41.30(3) 3_655 3_655
O8 Mn1 Mn3 45.67(3) 3_655 3_655
O8 Mn1 Mn3 134.33(3) . 3_655
O7 Mn1 Mn3 80.14(3) . 3_655
O7 Mn1 Mn3 99.86(3) 3_655 3_655
Mn2 Mn1 Mn3 107.941(6) . 3_655
Mn2 Mn1 Mn3 72.059(6) 3_655 3_655
O1 Mn1 Mn3 41.30(3) . .
O1 Mn1 Mn3 138.70(3) 3_655 .
O8 Mn1 Mn3 134.33(3) 3_655 .
O8 Mn1 Mn3 45.67(3) . .
O7 Mn1 Mn3 99.86(3) . .
O7 Mn1 Mn3 80.14(3) 3_655 .
Mn2 Mn1 Mn3 72.059(6) . .
Mn2 Mn1 Mn3 107.941(6) 3_655 .
Mn3 Mn1 Mn3 180.000(8) 3_655 .
O1 Co1 O1 180.00(5) . 3_655
O1 Co1 O8 95.49(4) . 3_655
O1 Co1 O8 84.51(4) 3_655 3_655
O1 Co1 O8 84.51(4) . .
O1 Co1 O8 95.49(4) 3_655 .
O8 Co1 O8 180.00(6) 3_655 .
O1 Co1 O7 82.43(4) . .
O1 Co1 O7 97.57(4) 3_655 .
O8 Co1 O7 83.86(4) 3_655 .
O8 Co1 O7 96.14(4) . .
O1 Co1 O7 97.57(4) . 3_655
O1 Co1 O7 82.43(4) 3_655 3_655
O8 Co1 O7 96.14(4) 3_655 3_655
O8 Co1 O7 83.86(4) . 3_655
O7 Co1 O7 180.00(3) . 3_655
O1 Mn2 O4 167.61(5) . .
O1 Mn2 O3 96.66(5) . 3_755
O4 Mn2 O3 95.12(5) . 3_755
O1 Mn2 O6 93.83(4) . 4_565
O4 Mn2 O6 87.21(5) . 4_565
O3 Mn2 O6 103.04(5) 3_755 4_565
O1 Mn2 O7 81.84(4) . .
O4 Mn2 O7 93.82(5) . .
O3 Mn2 O7 92.64(5) 3_755 .
O6 Mn2 O7 164.14(4) 4_565 .
O1 Mn2 O2 80.83(4) . 3_655
O4 Mn2 O2 87.48(5) . 3_655
O3 Mn2 O2 177.13(5) 3_755 3_655
O6 Mn2 O2 75.82(4) 4_565 3_655
O7 Mn2 O2 88.40(4) . 3_655
O1 Mn2 Mn1 39.94(3) . .
O4 Mn2 Mn1 132.10(4) . .
O3 Mn2 Mn1 105.74(4) 3_755 .
O6 Mn2 Mn1 127.20(3) 4_565 .
O7 Mn2 Mn1 43.70(3) . .
O2 Mn2 Mn1 73.24(3) 3_655 .
O1 Co2 O4 167.61(5) . .
O1 Co2 O3 96.66(5) . 3_755
O4 Co2 O3 95.12(5) . 3_755
O1 Co2 O6 93.83(4) . 4_565
O4 Co2 O6 87.21(5) . 4_565
O3 Co2 O6 103.04(5) 3_755 4_565
O1 Co2 O7 81.84(4) . .
O4 Co2 O7 93.82(5) . .
O3 Co2 O7 92.64(5) 3_755 .
O6 Co2 O7 164.14(4) 4_565 .
O9 Mn3 O5 96.96(6) 3_755 1_545
O9 Mn3 O1 94.75(5) 3_755 .
O5 Mn3 O1 161.65(5) 1_545 .
O9 Mn3 O2 99.74(5) 3_755 4
O5 Mn3 O2 91.82(5) 1_545 4
O1 Mn3 O2 100.08(4) . 4
O9 Mn3 O8 92.76(5) 3_755 .
O5 Mn3 O8 86.83(5) 1_545 .
O1 Mn3 O8 78.52(4) . .
O2 Mn3 O8 167.50(4) 4 .
O9 Mn3 O6 172.36(5) 3_755 3_655
O5 Mn3 O6 90.54(5) 1_545 3_655
O1 Mn3 O6 78.35(4) . 3_655
O2 Mn3 O6 78.46(4) 4 3_655
O8 Mn3 O6 89.11(4) . 3_655
O9 Mn3 Mn1 105.14(4) 3_755 .
O5 Mn3 Mn1 122.64(5) 1_545 .
O1 Mn3 Mn1 39.97(3) . .
O2 Mn3 Mn1 133.51(3) 4 .
O8 Mn3 Mn1 40.77(3) . .
O6 Mn3 Mn1 71.71(3) 3_655 .
O9 Co3 O5 96.96(6) 3_755 1_545
O9 Co3 O1 94.75(5) 3_755 .
O5 Co3 O1 161.65(5) 1_545 .
O9 Co3 O2 99.74(5) 3_755 4
O5 Co3 O2 91.82(5) 1_545 4
O1 Co3 O2 100.08(4) . 4
O9 Co3 O8 92.76(5) 3_755 .
O5 Co3 O8 86.83(5) 1_545 .
O1 Co3 O8 78.52(4) . .
O2 Co3 O8 167.50(4) 4 .
O9 Co3 O6 172.36(5) 3_755 3_655
O5 Co3 O6 90.54(5) 1_545 3_655
O1 Co3 O6 78.35(4) . 3_655
O2 Co3 O6 78.46(4) 4 3_655
O8 Co3 O6 89.11(4) . 3_655
Co2 O1 Mn2 0.000(13) . .
Co2 O1 Mn1 100.21(4) . .
Mn2 O1 Mn1 100.21(4) . .
Co2 O1 Co1 100.21(4) . .
Mn2 O1 Co1 100.21(4) . .
Mn1 O1 Co1 0.0 . .
Co2 O1 Co3 126.24(5) . .
Mn2 O1 Co3 126.24(5) . .
Mn1 O1 Co3 98.73(4) . .
Co1 O1 Co3 98.73(4) . .
Co2 O1 Mn3 126.24(5) . .
Mn2 O1 Mn3 126.24(5) . .
Mn1 O1 Mn3 98.73(4) . .
Co1 O1 Mn3 98.73(4) . .
Co3 O1 Mn3 0.000(15) . .
C5 O2 Co3 130.70(9) . 4_556
C5 O2 Mn3 130.70(9) . 4_556
Co3 O2 Mn3 0.000(10) 4_556 4_556
C5 O2 Mn2 124.72(9) . 3_655
Co3 O2 Mn2 98.76(4) 4_556 3_655
Mn3 O2 Mn2 98.76(4) 4_556 3_655
C8 O3 Co2 136.28(11) . 3_755
C8 O3 Mn2 136.28(11) . 3_755
Co2 O3 Mn2 0.000(16) 3_755 3_755
C1 O4 Mn2 128.29(10) . .
C1 O4 Co2 128.29(10) . .
Mn2 O4 Co2 0.000(16) . .
C1 O5 Co3 146.96(12) . 1_565
C1 O5 Mn3 146.96(12) . 1_565
Co3 O5 Mn3 0.000(11) 1_565 1_565
C3 O6 Co2 127.04(10) . 4_566
C3 O6 Mn2 127.04(10) . 4_566
Co2 O6 Mn2 0.000(4) 4_566 4_566
C3 O6 Co3 127.19(10) . 3_655
Co2 O6 Co3 104.49(5) 4_566 3_655
Mn2 O6 Co3 104.49(5) 4_566 3_655
C3 O6 Mn3 127.19(10) . 3_655
Co2 O6 Mn3 104.49(5) 4_566 3_655
Mn2 O6 Mn3 104.49(5) 4_566 3_655
Co3 O6 Mn3 0.000(15) 3_655 3_655
C3 O7 Mn1 125.08(10) . .
C3 O7 Co1 125.08(10) . .
Mn1 O7 Co1 0.0 . .
C3 O7 Mn2 132.47(10) . .
Mn1 O7 Mn2 91.90(4) . .
Co1 O7 Mn2 91.90(4) . .
C3 O7 Co2 132.47(10) . .
Mn1 O7 Co2 91.90(4) . .
Co1 O7 Co2 91.90(4) . .
Mn2 O7 Co2 0.000(16) . .
C5 O8 Mn1 127.64(10) . .
C5 O8 Co1 127.64(10) . .
Mn1 O8 Co1 0.0 . .
C5 O8 Mn3 135.82(10) . .
Mn1 O8 Mn3 93.55(4) . .
Co1 O8 Mn3 93.55(4) . .
C5 O8 Co3 135.82(10) . .
Mn1 O8 Co3 93.55(4) . .
Co1 O8 Co3 93.55(4) . .
Mn3 O8 Co3 0.000(11) . .
C8 O9 Co3 139.98(11) . 3_755
C8 O9 Mn3 139.98(11) . 3_755
Co3 O9 Mn3 0.000(17) 3_755 3_755
O5 C1 O4 124.08(15) . .
O5 C1 C4 116.96(14) . .
O4 C1 C4 118.95(13) . .
C3 C2 C4 118.09(15) . .
C3 C2 H2A 107.8 . .
C4 C2 H2A 107.8 . .
C3 C2 H2B 107.8 . .
C4 C2 H2B 107.8 . .
H2A C2 H2B 107.1 . .
O7 C3 O6 123.16(13) . .
O7 C3 C2 120.80(14) . .
O6 C3 C2 116.01(14) . .
C1 C4 C2 111.28(17) . .
C1 C4 H4A 109.4 . .
C2 C4 H4A 109.4 . .
C1 C4 H4B 109.4 . .
C2 C4 H4B 109.4 . .
H4A C4 H4B 108.0 . .
O2 C5 O8 122.67(13) . .
O2 C5 C6 121.82(13) . .
O8 C5 C6 115.51(13) . .
C5 C6 C7 109.87(13) . .
C5 C6 H6A 109.7 . .
C7 C6 H6A 109.7 . .
C5 C6 H6B 109.7 . .
C7 C6 H6B 109.7 . .
H6A C6 H6B 108.2 . .
C8 C7 C6 115.32(14) . .
C8 C7 H7A 108.4 . .
C6 C7 H7A 108.4 . .
C8 C7 H7B 108.4 . .
C6 C7 H7B 108.4 . .
H7A C7 H7B 107.5 . .
O9 C8 O3 125.84(14) . .
O9 C8 C7 115.07(14) . .
O3 C8 C7 119.08(14) . .

loop_
_geom_bond_atom_site_label_1
_geom_bond_atom_site_label_2
_geom_bond_distance
_geom_bond_site_symmetry_2
Mn1 O1 2.0762(11) .
Mn1 O1 2.0762(11) 3_655
Mn1 O8 2.0902(11) 3_655
Mn1 O8 2.0902(11) .
Mn1 O7 2.2003(10) .
Mn1 O7 2.2003(10) 3_655
Mn1 Mn2 3.1828(2) .
Mn1 Mn2 3.1828(2) 3_655
Mn1 Mn3 3.1944(2) 3_655
Mn1 Mn3 3.1944(2) .
Co1 O1 2.0762(11) .
Co1 O1 2.0762(11) 3_655
Co1 O8 2.0902(11) 3_655
Co1 O8 2.0902(11) .
Co1 O7 2.2003(10) .
Co1 O7 2.2003(10) 3_655
Mn2 O1 2.0723(10) .
Mn2 O4 2.1043(12) .
Mn2 O3 2.1199(12) 3_755
Mn2 O6 2.1860(11) 4_565
Mn2 O7 2.2279(11) .
Mn2 O2 2.4657(11) 3_655
Co2 O1 2.0723(10) .
Co2 O4 2.1043(12) .
Co2 O3 2.1199(12) 3_755
Co2 O6 2.1860(11) 4_565
Co2 O7 2.2279(11) .
Mn3 O9 2.0795(12) 3_755
Mn3 O5 2.0865(13) 1_545
Mn3 O1 2.1330(10) .
Mn3 O2 2.2175(11) 4
Mn3 O8 2.2897(11) .
Mn3 O6 2.3137(11) 3_655
Co3 O9 2.0795(12) 3_755
Co3 O5 2.0865(13) 1_545
Co3 O1 2.1330(10) .
Co3 O2 2.2175(11) 4
Co3 O8 2.2897(11) .
Co3 O6 2.3137(11) 3_655
O2 C5 1.2618(17) .
O2 Co3 2.2175(11) 4_556
O2 Mn3 2.2175(11) 4_556
O2 Mn2 2.4657(11) 3_655
O3 C8 1.256(2) .
O3 Co2 2.1199(12) 3_755
O3 Mn2 2.1199(12) 3_755
O4 C1 1.2644(19) .
O5 C1 1.2473(18) .
O5 Co3 2.0864(13) 1_565
O5 Mn3 2.0864(13) 1_565
O6 C3 1.2668(18) .
O6 Co2 2.1860(11) 4_566
O6 Mn2 2.1860(11) 4_566
O6 Co3 2.3137(11) 3_655
O6 Mn3 2.3137(11) 3_655
O7 C3 1.2626(17) .
O8 C5 1.2699(18) .
O9 C8 1.2557(19) .
O9 Co3 2.0795(12) 3_755
O9 Mn3 2.0795(12) 3_755
C1 C4 1.510(2) .
C2 C3 1.498(2) .
C2 C4 1.523(3) .
C2 H2A 0.9700 .
C2 H2B 0.9700 .
C4 H4A 0.9700 .
C4 H4B 0.9700 .
C5 C6 1.511(2) .
C6 C7 1.519(2) .
C6 H6A 0.9700 .
C6 H6B 0.9700 .
C7 C8 1.517(2) .
C7 H7A 0.9700 .
C7 H7B 0.9700 .
